data_1569484
loop_
_publ_author_name
'Nakano, Akiyuki'
'Raut, Vivek S.'
'Asao, Naoki'
'Ando, Akane'
'Fujisawa, Kiyoshi'
'Higashimura, Hideyuki'

_publ_section_title
;
 Enzyme-inspired catalysts with high activity and selectivity for
 oxidative polymerization of 2-phenylphenol
;
_journal_issue 17
_journal_name_full 'Catalysis Science &amp; Technology'
_journal_page_first 4968
_journal_page_last 4977
_journal_paper_doi 10.1039/D3CY00170A
_journal_volume 13
_journal_year 2023
_chemical_formula_moiety 'C18 H39 Cu N3 O4 S'
_chemical_formula_sum 'C18 H39 Cu N3 O4 S'
_chemical_formula_weight 457.13
_space_group_crystal_system monoclinic
_space_group_IT_number 14
_space_group_name_Hall '-P 2yn'
_space_group_name_H-M_alt 'P 1 21/n 1'
_atom_sites_solution_hydrogens geom
_atom_sites_solution_primary direct
_atom_sites_solution_secondary difmap
_audit_update_record
;
2023-01-28 deposited with the CCDC.	2023-07-11 downloaded from the CCDC.
;
_cell_angle_alpha 90.0000
_cell_angle_beta 92.4886(18)
_cell_angle_gamma 90.0000
_cell_formula_units_Z 4
_cell_length_a 10.2913(2)
_cell_length_b 16.4105(3)
_cell_length_c 13.1029(3)
_cell_measurement_reflns_used 12537
_cell_measurement_temperature 178
_cell_measurement_theta_max 27.50
_cell_measurement_theta_min 3.00
_cell_volume 2210.80(8)
_computing_cell_refinement 'CrysAlisPro 1.171.41.118a (Rigaku OD, 2021)'
_computing_data_collection 'CrysAlisPro 1.171.41.118a (Rigaku OD, 2021)'
_computing_data_reduction 'CrysAlisPro 1.171.41.118a (Rigaku OD, 2021)'
_computing_molecular_graphics 'CrystalStructure 4.3'
_computing_publication_material 'CrystalStructure 4.3 (Rigaku, 2018)'
_computing_structure_refinement 'SHELXL Version 2014/3 (Sheldrick, 2008)'
_computing_structure_solution 'Il Milione (Burla, et al., 2007)'
_diffrn_ambient_temperature 178
_diffrn_detector_area_resol_mean 5.814
_diffrn_measured_fraction_theta_full 0.998
_diffrn_measured_fraction_theta_max 0.998
_diffrn_measurement_device_type 'Rigaku XtaLAB P200'
_diffrn_measurement_method \w
_diffrn_radiation_type 'Mo K\a'
_diffrn_radiation_wavelength 0.71073
_diffrn_reflns_av_R_equivalents 0.0181
_diffrn_reflns_av_unetI/netI 0.0169
_diffrn_reflns_Laue_measured_fraction_full 0.998
_diffrn_reflns_Laue_measured_fraction_max 0.998
_diffrn_reflns_limit_h_max 13
_diffrn_reflns_limit_h_min -13
_diffrn_reflns_limit_k_max 18
_diffrn_reflns_limit_k_min -21
_diffrn_reflns_limit_l_max 13
_diffrn_reflns_limit_l_min -17
_diffrn_reflns_number 17191
_diffrn_reflns_point_group_measured_fraction_full 0.998
_diffrn_reflns_point_group_measured_fraction_max 0.998
_diffrn_reflns_theta_full 25.242
_diffrn_reflns_theta_max 27.500
_diffrn_reflns_theta_min 3.112
_diffrn_standards_number 0
_exptl_absorpt_coefficient_mu 1.109
_exptl_absorpt_correction_T_max 0.911
_exptl_absorpt_correction_T_min 0.739
_exptl_absorpt_correction_type multi-scan
_exptl_absorpt_process_details
;
CrysAlisPro 1.171.41.118a (Rigaku Oxford Diffraction, 2021)
Empirical absorption correction using spherical harmonics,
implemented in SCALE3 ABSPACK scaling algorithm.
;
_exptl_crystal_colour blue
_exptl_crystal_density_diffrn 1.373
_exptl_crystal_density_method 'not measured'
_exptl_crystal_description block
_exptl_crystal_F_000 980.00
_exptl_crystal_size_max 0.151
_exptl_crystal_size_mid 0.112
_exptl_crystal_size_min 0.084
_refine_diff_density_max 0.34
_refine_diff_density_min -0.29
_refine_ls_extinction_method none
_refine_ls_goodness_of_fit_ref 1.086
_refine_ls_hydrogen_treatment constr
_refine_ls_number_parameters 244
_refine_ls_number_reflns 5066
_refine_ls_number_restraints 0
_refine_ls_R_factor_all 0.0256
_refine_ls_R_factor_gt 0.0236
_refine_ls_shift/su_max 0.001
_refine_ls_structure_factor_coef Fsqd
_refine_ls_weighting_details 'w = 1/[\s^2^(Fo^2^)+(0.0339P)^2^+0.9330P] where P=(Fo^2^+2Fc^2^)/3'
_refine_ls_weighting_scheme calc
_refine_ls_wR_factor_gt 0.0672
_refine_ls_wR_factor_ref 0.0680
_reflns_Friedel_coverage 0.000
_reflns_number_gt 4672
_reflns_number_total 5066
_reflns_threshold_expression F^2^>2.0\s(F^2^)
_cod_data_source_file d3cy00170a2.cif
_cod_data_source_block tacnCuSO4
_cod_depositor_comments 'Adding full bibliography for 1569484--1569485.cif.'
_cod_database_code 1569484
_shelxl_version_number 2014-3

loop_
_space_group_symop_id
_space_group_symop_operation_xyz
1 +X,+Y,+Z
2 1/2-X,1/2+Y,1/2-Z
3 -X,-Y,-Z
4 -1/2+X,-1/2-Y,-1/2+Z

loop_
_atom_site_label
_atom_site_type_symbol
_atom_site_fract_x
_atom_site_fract_y
_atom_site_fract_z
_atom_site_U_iso_or_equiv
_atom_site_adp_type
_atom_site_occupancy
_atom_site_site_symmetry_order
_atom_site_calc_flag
_atom_site_refinement_flags_posn
_atom_site_refinement_flags_adp
_atom_site_refinement_flags_occupancy
_atom_site_disorder_assembly
_atom_site_disorder_group
Cu1 Cu 0.75463(2) 0.17750(2) 0.21497(2) 0.01590(6) Uani 1 1 d . . . . .
S1 S 0.72963(3) 0.28807(2) 0.35177(2) 0.02007(8) Uani 1 1 d . . . . .
O1 O 0.73404(10) 0.19603(6) 0.36275(7) 0.0245(2) Uani 1 1 d . . . . .
O2 O 0.71704(10) 0.29579(6) 0.23676(7) 0.0218(2) Uani 1 1 d . . . . .
O3 O 0.61742(13) 0.32180(7) 0.39871(10) 0.0404(3) Uani 1 1 d . . . . .
O4 O 0.85081(12) 0.32400(7) 0.38895(9) 0.0379(3) Uani 1 1 d . . . . .
N1 N 0.85102(10) 0.06635(7) 0.21207(9) 0.0220(2) Uani 1 1 d . . . . .
N2 N 0.57382(10) 0.10843(7) 0.15320(8) 0.0180(2) Uani 1 1 d . . . . .
N3 N 0.79593(12) 0.18928(7) 0.06661(9) 0.0232(2) Uani 1 1 d . . . . .
C1 C 0.92429(14) 0.03987(9) 0.31169(13) 0.0306(3) Uani 1 1 d . . . . .
C2 C 0.82578(17) 0.01734(10) 0.39060(13) 0.0376(4) Uani 1 1 d . . . . .
H2A H 0.7718 -0.0280 0.3648 0.045 Uiso 1 1 calc R U . . .
H2B H 0.8718 0.0011 0.4544 0.045 Uiso 1 1 calc R U . . .
H2C H 0.7704 0.0645 0.4034 0.045 Uiso 1 1 calc R U . . .
C3 C 1.01202(17) -0.03406(11) 0.29388(17) 0.0462(5) Uani 1 1 d . . . . .
H3A H 1.0757 -0.0201 0.2432 0.055 Uiso 1 1 calc R U . . .
H3B H 1.0576 -0.0493 0.3583 0.055 Uiso 1 1 calc R U . . .
H3C H 0.9587 -0.0799 0.2688 0.055 Uiso 1 1 calc R U . . .
C4 C 1.00856(15) 0.11091(10) 0.35249(14) 0.0347(4) Uani 1 1 d . . . . .
H4A H 1.0720 0.1255 0.3019 0.042 Uiso 1 1 calc R U . . .
H4B H 0.9530 0.1580 0.3653 0.042 Uiso 1 1 calc R U . . .
H4C H 1.0545 0.0946 0.4163 0.042 Uiso 1 1 calc R U . . .
C5 C 0.43898(12) 0.13265(9) 0.18452(11) 0.0248(3) Uani 1 1 d . . . . .
C6 C 0.43241(15) 0.12970(12) 0.30053(12) 0.0358(4) Uani 1 1 d . . . . .
H6A H 0.3451 0.1454 0.3201 0.043 Uiso 1 1 calc R U . . .
H6B H 0.4515 0.0743 0.3246 0.043 Uiso 1 1 calc R U . . .
H6C H 0.4964 0.1675 0.3314 0.043 Uiso 1 1 calc R U . . .
C7 C 0.33235(14) 0.07686(10) 0.13673(13) 0.0327(3) Uani 1 1 d . . . . .
H7A H 0.2471 0.0946 0.1589 0.039 Uiso 1 1 calc R U . . .
H7B H 0.3338 0.0799 0.0621 0.039 Uiso 1 1 calc R U . . .
H7C H 0.3483 0.0205 0.1588 0.039 Uiso 1 1 calc R U . . .
C8 C 0.41232(15) 0.22045(10) 0.15040(14) 0.0358(4) Uani 1 1 d . . . . .
H8A H 0.3254 0.2367 0.1703 0.043 Uiso 1 1 calc R U . . .
H8B H 0.4774 0.2567 0.1831 0.043 Uiso 1 1 calc R U . . .
H8C H 0.4171 0.2242 0.0760 0.043 Uiso 1 1 calc R U . . .
C9 C 0.85836(16) 0.26937(10) 0.04593(11) 0.0310(3) Uani 1 1 d . . . . .
H9A H 0.7965 0.3134 0.0616 0.037 Uiso 1 1 calc R U . . .
H9B H 0.8748 0.2727 -0.0278 0.037 Uiso 1 1 calc R U . . .
C10 C 0.98488(15) 0.28451(10) 0.10597(13) 0.0321(3) Uani 1 1 d . . . . .
H10A H 1.0524 0.2466 0.0827 0.039 Uiso 1 1 calc R U . . .
H10B H 0.9728 0.2743 0.1794 0.039 Uiso 1 1 calc R U . . .
C11 C 1.02896(17) 0.37244(11) 0.09083(15) 0.0412(4) Uani 1 1 d . . . . .
H11A H 1.0358 0.3828 0.0168 0.049 Uiso 1 1 calc R U . . .
H11B H 0.9619 0.4096 0.1162 0.049 Uiso 1 1 calc R U . . .
C12 C 1.1567(2) 0.39184(13) 0.1442(2) 0.0662(7) Uani 1 1 d . . . . .
H12A H 1.1792 0.4489 0.1315 0.079 Uiso 1 1 calc R U . . .
H12B H 1.1503 0.3831 0.2178 0.079 Uiso 1 1 calc R U . . .
H12C H 1.2243 0.3563 0.1183 0.079 Uiso 1 1 calc R U . . .
C13 C 0.75261(13) 0.00345(8) 0.17623(12) 0.0255(3) Uani 1 1 d . . . . .
H13A H 0.7718 -0.0482 0.2129 0.031 Uiso 1 1 calc R U . . .
H13B H 0.7632 -0.0067 0.1026 0.031 Uiso 1 1 calc R U . . .
C14 C 0.61165(13) 0.02641(8) 0.19180(11) 0.0236(3) Uani 1 1 d . . . . .
H14A H 0.5547 -0.0146 0.1571 0.028 Uiso 1 1 calc R U . . .
H14B H 0.5958 0.0239 0.2657 0.028 Uiso 1 1 calc R U . . .
C15 C 0.58554(13) 0.11409(9) 0.04066(10) 0.0237(3) Uani 1 1 d . . . . .
H15A H 0.4976 0.1190 0.0075 0.028 Uiso 1 1 calc R U . . .
H15B H 0.6254 0.0634 0.0156 0.028 Uiso 1 1 calc R U . . .
C16 C 0.66730(15) 0.18632(10) 0.01036(11) 0.0285(3) Uani 1 1 d . . . . .
H16A H 0.6811 0.1836 -0.0639 0.034 Uiso 1 1 calc R U . . .
H16B H 0.6192 0.2372 0.0237 0.034 Uiso 1 1 calc R U . . .
C17 C 0.88032(14) 0.11977(10) 0.03651(12) 0.0307(3) Uani 1 1 d . . . . .
H17A H 0.9481 0.1400 -0.0085 0.037 Uiso 1 1 calc R U . . .
H17B H 0.8269 0.0792 -0.0024 0.037 Uiso 1 1 calc R U . . .
C18 C 0.94449(14) 0.07936(10) 0.12944(12) 0.0304(3) Uani 1 1 d . . . . .
H18A H 0.9809 0.0262 0.1093 0.037 Uiso 1 1 calc R U . . .
H18B H 1.0174 0.1138 0.1559 0.037 Uiso 1 1 calc R U . . .

loop_
_atom_site_aniso_label
_atom_site_aniso_U_11
_atom_site_aniso_U_22
_atom_site_aniso_U_33
_atom_site_aniso_U_23
_atom_site_aniso_U_13
_atom_site_aniso_U_12
Cu1 0.01746(9) 0.01491(9) 0.01528(9) -0.00084(5) -0.00010(6) 0.00023(5)
S1 0.02446(16) 0.01831(16) 0.01747(15) -0.00306(12) 0.00130(12) -0.00121(12)
O1 0.0361(6) 0.0193(5) 0.0181(5) 0.0013(4) 0.0007(4) -0.0016(4)
O2 0.0295(5) 0.0180(5) 0.0179(4) -0.0002(4) -0.0003(4) 0.0035(4)
O3 0.0462(7) 0.0362(7) 0.0407(7) -0.0042(5) 0.0232(6) 0.0077(5)
O4 0.0400(7) 0.0327(6) 0.0395(7) -0.0060(5) -0.0158(5) -0.0092(5)
N1 0.0158(5) 0.0177(5) 0.0320(6) -0.0023(5) -0.0046(4) 0.0011(4)
N2 0.0158(5) 0.0197(5) 0.0183(5) -0.0028(4) -0.0017(4) 0.0015(4)
N3 0.0234(6) 0.0273(6) 0.0192(6) -0.0010(5) 0.0035(4) -0.0024(5)
C1 0.0250(7) 0.0215(7) 0.0439(9) 0.0034(6) -0.0149(6) 0.0032(6)
C2 0.0409(9) 0.0300(8) 0.0405(9) 0.0136(7) -0.0154(7) -0.0036(7)
C3 0.0326(8) 0.0284(8) 0.0755(13) -0.0014(9) -0.0215(9) 0.0100(7)
C4 0.0282(7) 0.0304(8) 0.0440(9) 0.0005(7) -0.0163(7) -0.0022(6)
C5 0.0152(6) 0.0293(7) 0.0298(7) -0.0100(6) -0.0008(5) 0.0010(5)
C6 0.0255(7) 0.0497(10) 0.0329(8) -0.0156(7) 0.0077(6) -0.0056(7)
C7 0.0171(6) 0.0403(9) 0.0405(8) -0.0135(7) -0.0011(6) -0.0026(6)
C8 0.0247(7) 0.0304(8) 0.0517(10) -0.0113(7) -0.0061(7) 0.0098(6)
C9 0.0378(8) 0.0335(8) 0.0219(7) 0.0040(6) 0.0050(6) -0.0093(7)
C10 0.0286(7) 0.0332(8) 0.0353(8) -0.0044(7) 0.0090(6) -0.0059(6)
C11 0.0380(9) 0.0348(9) 0.0509(10) -0.0063(8) 0.0025(8) -0.0073(7)
C12 0.0386(10) 0.0361(11) 0.122(2) -0.0128(12) -0.0146(12) -0.0035(8)
C13 0.0206(6) 0.0161(6) 0.0391(8) -0.0047(6) -0.0065(5) 0.0007(5)
C14 0.0197(6) 0.0185(6) 0.0323(7) 0.0000(6) -0.0037(5) -0.0020(5)
C15 0.0226(6) 0.0294(7) 0.0188(6) -0.0054(5) -0.0046(5) 0.0016(5)
C16 0.0314(8) 0.0371(8) 0.0167(6) 0.0020(6) -0.0033(5) -0.0004(6)
C17 0.0255(7) 0.0370(8) 0.0304(7) -0.0119(6) 0.0111(6) -0.0028(6)
C18 0.0173(6) 0.0311(8) 0.0432(9) -0.0108(7) 0.0046(6) 0.0031(6)

loop_
_atom_type_symbol
_atom_type_description
_atom_type_scat_dispersion_real
_atom_type_scat_dispersion_imag
_atom_type_scat_source
C C 0.0033 0.0016
;
International Tables for Crystallography
(Vol. C, Tables 4.2.6.8 and 6.1.1.4)
;
H H 0.0000 0.0000
;
International Tables for Crystallography
(Vol. C, Table 6.1.1.4)
;
Cu Cu 0.3201 1.2651
;
International Tables for Crystallography
(Vol. C, Tables 4.2.6.8 and 6.1.1.4)
;
N N 0.0061 0.0033
;
International Tables for Crystallography
(Vol. C, Tables 4.2.6.8 and 6.1.1.4)
;
O O 0.0106 0.0060
;
International Tables for Crystallography
(Vol. C, Tables 4.2.6.8 and 6.1.1.4)
;
S S 0.1246 0.1234
;
International Tables for Crystallography
(Vol. C, Tables 4.2.6.8 and 6.1.1.4)
;

loop_
_geom_angle_atom_site_label_1
_geom_angle_atom_site_label_2
_geom_angle_atom_site_label_3
_geom_angle
_geom_angle_site_symmetry_1
_geom_angle_site_symmetry_3
_geom_angle_publ_flag
O1 Cu1 O2 71.47(4) . . ?
O1 Cu1 N3 164.47(5) . . ?
O2 Cu1 N3 95.43(4) . . ?
O1 Cu1 N1 102.95(5) . . ?
O2 Cu1 N1 161.66(4) . . ?
N3 Cu1 N1 86.89(5) . . ?
O1 Cu1 N2 107.52(4) . . ?
O2 Cu1 N2 111.73(4) . . ?
N3 Cu1 N2 84.78(4) . . ?
N1 Cu1 N2 86.59(4) . . ?
O1 Cu1 S1 36.09(3) . . ?
O2 Cu1 S1 35.97(3) . . ?
N3 Cu1 S1 129.48(4) . . ?
N1 Cu1 S1 134.00(3) . . ?
N2 Cu1 S1 119.34(3) . . ?
O3 S1 O4 113.26(8) . . ?
O3 S1 O2 110.94(7) . . ?
O4 S1 O2 109.70(7) . . ?
O3 S1 O1 111.27(7) . . ?
O4 S1 O1 110.63(7) . . ?
O2 S1 O1 100.30(5) . . ?
O3 S1 Cu1 132.41(6) . . ?
O4 S1 Cu1 114.33(5) . . ?
O2 S1 Cu1 51.04(4) . . ?
O1 S1 Cu1 50.24(4) . . ?
S1 O1 Cu1 93.68(5) . . ?
S1 O2 Cu1 92.99(5) . . ?
C18 N1 C13 108.50(11) . . ?
C18 N1 C1 110.32(11) . . ?
C13 N1 C1 111.61(11) . . ?
C18 N1 Cu1 102.16(9) . . ?
C13 N1 Cu1 106.98(8) . . ?
C1 N1 Cu1 116.64(9) . . ?
C14 N2 C15 111.29(11) . . ?
C14 N2 C5 112.02(11) . . ?
C15 N2 C5 111.48(10) . . ?
C14 N2 Cu1 97.53(7) . . ?
C15 N2 Cu1 102.67(8) . . ?
C5 N2 Cu1 120.81(8) . . ?
C16 N3 C9 108.63(12) . . ?
C16 N3 C17 111.01(11) . . ?
C9 N3 C17 111.34(11) . . ?
C16 N3 Cu1 104.72(9) . . ?
C9 N3 Cu1 111.70(9) . . ?
C17 N3 Cu1 109.26(9) . . ?
C2 C1 C4 109.28(14) . . ?
C2 C1 C3 108.90(14) . . ?
C4 C1 C3 109.01(12) . . ?
C2 C1 N1 109.12(11) . . ?
C4 C1 N1 109.21(12) . . ?
C3 C1 N1 111.30(14) . . ?
C1 C2 H2A 109.5 . . ?
C1 C2 H2B 109.5 . . ?
H2A C2 H2B 109.5 . . ?
C1 C2 H2C 109.5 . . ?
H2A C2 H2C 109.5 . . ?
H2B C2 H2C 109.5 . . ?
C1 C3 H3A 109.5 . . ?
C1 C3 H3B 109.5 . . ?
H3A C3 H3B 109.5 . . ?
C1 C3 H3C 109.5 . . ?
H3A C3 H3C 109.5 . . ?
H3B C3 H3C 109.5 . . ?
C1 C4 H4A 109.5 . . ?
C1 C4 H4B 109.5 . . ?
H4A C4 H4B 109.5 . . ?
C1 C4 H4C 109.5 . . ?
H4A C4 H4C 109.5 . . ?
H4B C4 H4C 109.5 . . ?
N2 C5 C6 110.00(11) . . ?
N2 C5 C8 108.80(12) . . ?
C6 C5 C8 107.81(13) . . ?
N2 C5 C7 112.21(11) . . ?
C6 C5 C7 108.93(13) . . ?
C8 C5 C7 108.99(12) . . ?
C5 C6 H6A 109.5 . . ?
C5 C6 H6B 109.5 . . ?
H6A C6 H6B 109.5 . . ?
C5 C6 H6C 109.5 . . ?
H6A C6 H6C 109.5 . . ?
H6B C6 H6C 109.5 . . ?
C5 C7 H7A 109.5 . . ?
C5 C7 H7B 109.5 . . ?
H7A C7 H7B 109.5 . . ?
C5 C7 H7C 109.5 . . ?
H7A C7 H7C 109.5 . . ?
H7B C7 H7C 109.5 . . ?
C5 C8 H8A 109.5 . . ?
C5 C8 H8B 109.5 . . ?
H8A C8 H8B 109.5 . . ?
C5 C8 H8C 109.5 . . ?
H8A C8 H8C 109.5 . . ?
H8B C8 H8C 109.5 . . ?
N3 C9 C10 114.69(13) . . ?
N3 C9 H9A 108.6 . . ?
C10 C9 H9A 108.6 . . ?
N3 C9 H9B 108.6 . . ?
C10 C9 H9B 108.6 . . ?
H9A C9 H9B 107.6 . . ?
C9 C10 C11 109.96(14) . . ?
C9 C10 H10A 109.7 . . ?
C11 C10 H10A 109.7 . . ?
C9 C10 H10B 109.7 . . ?
C11 C10 H10B 109.7 . . ?
H10A C10 H10B 108.2 . . ?
C12 C11 C10 113.58(16) . . ?
C12 C11 H11A 108.9 . . ?
C10 C11 H11A 108.9 . . ?
C12 C11 H11B 108.9 . . ?
C10 C11 H11B 108.9 . . ?
H11A C11 H11B 107.7 . . ?
C11 C12 H12A 109.5 . . ?
C11 C12 H12B 109.5 . . ?
H12A C12 H12B 109.5 . . ?
C11 C12 H12C 109.5 . . ?
H12A C12 H12C 109.5 . . ?
H12B C12 H12C 109.5 . . ?
N1 C13 C14 114.87(11) . . ?
N1 C13 H13A 108.5 . . ?
C14 C13 H13A 108.5 . . ?
N1 C13 H13B 108.5 . . ?
C14 C13 H13B 108.5 . . ?
H13A C13 H13B 107.5 . . ?
N2 C14 C13 114.62(12) . . ?
N2 C14 H14A 108.6 . . ?
C13 C14 H14A 108.6 . . ?
N2 C14 H14B 108.6 . . ?
C13 C14 H14B 108.6 . . ?
H14A C14 H14B 107.6 . . ?
N2 C15 C16 112.21(11) . . ?
N2 C15 H15A 109.2 . . ?
C16 C15 H15A 109.2 . . ?
N2 C15 H15B 109.2 . . ?
C16 C15 H15B 109.2 . . ?
H15A C15 H15B 107.9 . . ?
N3 C16 C15 112.81(12) . . ?
N3 C16 H16A 109.0 . . ?
C15 C16 H16A 109.0 . . ?
N3 C16 H16B 109.0 . . ?
C15 C16 H16B 109.0 . . ?
H16A C16 H16B 107.8 . . ?
N3 C17 C18 111.09(12) . . ?
N3 C17 H17A 109.4 . . ?
C18 C17 H17A 109.4 . . ?
N3 C17 H17B 109.4 . . ?
C18 C17 H17B 109.4 . . ?
H17A C17 H17B 108.0 . . ?
N1 C18 C17 111.94(11) . . ?
N1 C18 H18A 109.2 . . ?
C17 C18 H18A 109.2 . . ?
N1 C18 H18B 109.2 . . ?
C17 C18 H18B 109.2 . . ?
H18A C18 H18B 107.9 . . ?

loop_
_geom_bond_atom_site_label_1
_geom_bond_atom_site_label_2
_geom_bond_distance
_geom_bond_site_symmetry_2
_geom_bond_publ_flag
Cu1 O1 1.9806(10) . ?
Cu1 O2 2.0022(10) . ?
Cu1 N3 2.0170(12) . ?
Cu1 N1 2.0775(11) . ?
Cu1 N2 2.2959(11) . ?
Cu1 S1 2.5713(3) . ?
S1 O3 1.4422(12) . ?
S1 O4 1.4449(12) . ?
S1 O2 1.5122(10) . ?
S1 O1 1.5177(11) . ?
N1 C18 1.4944(19) . ?
N1 C13 1.5068(17) . ?
N1 C1 1.5413(18) . ?
N2 C14 1.4838(17) . ?
N2 C15 1.4877(17) . ?
N2 C5 1.5171(16) . ?
N3 C16 1.4878(19) . ?
N3 C9 1.4929(19) . ?
N3 C17 1.4969(19) . ?
C1 C2 1.525(2) . ?
C1 C4 1.535(2) . ?
C1 C3 1.536(2) . ?
C2 H2A 0.9800 . ?
C2 H2B 0.9800 . ?
C2 H2C 0.9800 . ?
C3 H3A 0.9800 . ?
C3 H3B 0.9800 . ?
C3 H3C 0.9800 . ?
C4 H4A 0.9800 . ?
C4 H4B 0.9800 . ?
C4 H4C 0.9800 . ?
C5 C6 1.525(2) . ?
C5 C8 1.530(2) . ?
C5 C7 1.5410(19) . ?
C6 H6A 0.9800 . ?
C6 H6B 0.9800 . ?
C6 H6C 0.9800 . ?
C7 H7A 0.9800 . ?
C7 H7B 0.9800 . ?
C7 H7C 0.9800 . ?
C8 H8A 0.9800 . ?
C8 H8B 0.9800 . ?
C8 H8C 0.9800 . ?
C9 C10 1.512(2) . ?
C9 H9A 0.9900 . ?
C9 H9B 0.9900 . ?
C10 C11 1.528(2) . ?
C10 H10A 0.9900 . ?
C10 H10B 0.9900 . ?
C11 C12 1.496(3) . ?
C11 H11A 0.9900 . ?
C11 H11B 0.9900 . ?
C12 H12A 0.9800 . ?
C12 H12B 0.9800 . ?
C12 H12C 0.9800 . ?
C13 C14 1.5211(19) . ?
C13 H13A 0.9900 . ?
C13 H13B 0.9900 . ?
C14 H14A 0.9900 . ?
C14 H14B 0.9900 . ?
C15 C16 1.516(2) . ?
C15 H15A 0.9900 . ?
C15 H15B 0.9900 . ?
C16 H16A 0.9900 . ?
C16 H16B 0.9900 . ?
C17 C18 1.513(2) . ?
C17 H17A 0.9900 . ?
C17 H17B 0.9900 . ?
C18 H18A 0.9900 . ?
C18 H18B 0.9900 . ?

loop_
_geom_torsion_atom_site_label_1
_geom_torsion_atom_site_label_2
_geom_torsion_atom_site_label_3
_geom_torsion_atom_site_label_4
_geom_torsion
_geom_torsion_site_symmetry_1
_geom_torsion_site_symmetry_2
_geom_torsion_site_symmetry_3
_geom_torsion_site_symmetry_4
_geom_torsion_publ_flag
O3 S1 O1 Cu1 128.14(7) . . . . ?
O4 S1 O1 Cu1 -105.04(7) . . . . ?
O2 S1 O1 Cu1 10.72(6) . . . . ?
O3 S1 O2 Cu1 -128.26(6) . . . . ?
O4 S1 O2 Cu1 105.86(6) . . . . ?
O1 S1 O2 Cu1 -10.59(6) . . . . ?
C18 N1 C1 C2 -173.34(12) . . . . ?
C13 N1 C1 C2 -52.64(15) . . . . ?
Cu1 N1 C1 C2 70.75(13) . . . . ?
C18 N1 C1 C4 67.27(16) . . . . ?
C13 N1 C1 C4 -172.03(12) . . . . ?
Cu1 N1 C1 C4 -48.65(15) . . . . ?
C18 N1 C1 C3 -53.13(16) . . . . ?
C13 N1 C1 C3 67.57(16) . . . . ?
Cu1 N1 C1 C3 -169.05(11) . . . . ?
C14 N2 C5 C6 57.01(15) . . . . ?
C15 N2 C5 C6 -177.53(12) . . . . ?
Cu1 N2 C5 C6 -56.93(14) . . . . ?
C14 N2 C5 C8 174.90(11) . . . . ?
C15 N2 C5 C8 -59.64(14) . . . . ?
Cu1 N2 C5 C8 60.96(13) . . . . ?
C14 N2 C5 C7 -64.42(15) . . . . ?
C15 N2 C5 C7 61.04(16) . . . . ?
Cu1 N2 C5 C7 -178.36(10) . . . . ?
C16 N3 C9 C10 174.60(13) . . . . ?
C17 N3 C9 C10 -62.86(16) . . . . ?
Cu1 N3 C9 C10 59.59(15) . . . . ?
N3 C9 C10 C11 -171.59(13) . . . . ?
C9 C10 C11 C12 -177.58(17) . . . . ?
C18 N1 C13 C14 -132.01(13) . . . . ?
C1 N1 C13 C14 106.23(14) . . . . ?
Cu1 N1 C13 C14 -22.48(15) . . . . ?
C15 N2 C14 C13 62.77(14) . . . . ?
C5 N2 C14 C13 -171.66(11) . . . . ?
Cu1 N2 C14 C13 -44.02(12) . . . . ?
N1 C13 C14 N2 50.24(17) . . . . ?
C14 N2 C15 C16 -127.13(12) . . . . ?
C5 N2 C15 C16 107.01(13) . . . . ?
Cu1 N2 C15 C16 -23.73(12) . . . . ?
C9 N3 C16 C15 -169.87(12) . . . . ?
C17 N3 C16 C15 67.39(15) . . . . ?
Cu1 N3 C16 C15 -50.40(13) . . . . ?
N2 C15 C16 N3 51.87(16) . . . . ?
C16 N3 C17 C18 -133.85(13) . . . . ?
C9 N3 C17 C18 104.99(14) . . . . ?
Cu1 N3 C17 C18 -18.85(14) . . . . ?
C13 N1 C18 C17 67.75(15) . . . . ?
C1 N1 C18 C17 -169.71(12) . . . . ?
Cu1 N1 C18 C17 -45.03(13) . . . . ?
N3 C17 C18 N1 44.67(16) . . . . ?
